data_4020883
loop_
_publ_author_name
'Radek Pohl'
'Victor A. Montes'
'Joseph Shinar'
'Pavel Anzenbacher Jr.'

_publ_section_title
;
 Red-Green-Blue Emission from
 Tris(5-aryl-8-quinolinolate)Al(III) Complexes
;
_journal_name_full 'Journal of Organic Chemistry'
_journal_page_first 1723
_journal_page_last 1725
_journal_paper_doi 10.1021/jo035602q
_journal_volume 69
_journal_year 2004
_chemical_formula_sum 'C22 H24 B N O3'
_chemical_formula_weight 361.23
_space_group_IT_number 14
_symmetry_cell_setting monoclinic
_symmetry_space_group_name_Hall '-P 2ybc'
_symmetry_space_group_name_H-M 'P 1 21/c 1'
_cell_angle_alpha 90.00
_cell_angle_beta 94.59(3)
_cell_angle_gamma 90.00
_cell_formula_units_Z 4
_cell_length_a 6.1267(12)
_cell_length_b 19.345(4)
_cell_length_c 16.534(3)
_cell_measurement_temperature 153(2)
_cell_volume 1953.3(7)
_diffrn_ambient_temperature 153(2)
_exptl_crystal_density_diffrn 1.228
_cod_depositor_comments
;
The following automatic conversions were performed:
'_symmetry_cell_setting' value 'Monoclinic' changed to 'monoclinic'
according to '/home/saulius/struct/CIF-dictionaries/cif_core.dic'
dictionary named 'cif_core.dic' version 2.4.1 from 2010-06-29.

Automatic conversion script
Id: cif_fix_enum 1527 2010-12-29 10:47:43Z saulius 
;
_cod_original_sg_symbol_H-M 'P 21/c'
_cod_database_code 4020883

loop_
_symmetry_equiv_pos_as_xyz
'x, y, z'
'-x, y+1/2, -z+1/2'
'-x, -y, -z'
'x, -y-1/2, z-1/2'

loop_
_atom_site_label
_atom_site_type_symbol
_atom_site_fract_x
_atom_site_fract_y
_atom_site_fract_z
_atom_site_U_iso_or_equiv
_atom_site_adp_type
_atom_site_occupancy
_atom_site_symmetry_multiplicity
_atom_site_calc_flag
_atom_site_refinement_flags
_atom_site_disorder_assembly
_atom_site_disorder_group
N1 N 0.5552(2) 0.34993(7) 0.30756(8) 0.0319(3) Uani 1 1 d U . .
C2 C 0.7221(3) 0.32287(9) 0.27304(10) 0.0386(4) Uani 1 1 d U . .
H2 H 0.7584 0.2755 0.2852 0.046 Uiso 1 1 d R . .
C3 C 0.8480(3) 0.35853(9) 0.21937(10) 0.0383(4) Uani 1 1 d U . .
H3 H 0.9725 0.3370 0.1981 0.046 Uiso 1 1 d R . .
C4 C 0.7920(3) 0.42473(8) 0.19796(9) 0.0286(3) Uani 1 1 d U . .
H4 H 0.8750 0.4503 0.1612 0.034 Uiso 1 1 d R . .
C4A C 0.6092(2) 0.45619(7) 0.23037(8) 0.0216(3) Uani 1 1 d U . .
C5 C 0.5346(2) 0.52469(7) 0.20868(8) 0.0214(3) Uani 1 1 d U . .
C6 C 0.3569(2) 0.54924(7) 0.24578(9) 0.0255(3) Uani 1 1 d U . .
H6 H 0.3027 0.5944 0.2308 0.031 Uiso 1 1 d R . .
C7 C 0.2501(3) 0.51164(7) 0.30373(9) 0.0289(3) Uani 1 1 d U . .
H7 H 0.1273 0.5312 0.3281 0.035 Uiso 1 1 d R . .
C8 C 0.3221(3) 0.44660(7) 0.32566(9) 0.0259(3) Uani 1 1 d U . .
C8A C 0.4998(2) 0.41644(7) 0.28706(8) 0.0233(3) Uani 1 1 d U . .
B9 B 0.6354(3) 0.57151(8) 0.14429(10) 0.0224(3) Uani 1 1 d U . .
O10 O 0.79387(17) 0.55252(5) 0.09505(6) 0.0262(2) Uani 1 1 d U . .
C11 C 0.8065(2) 0.60712(8) 0.03402(8) 0.0248(3) Uani 1 1 d U . .
C12 C 0.7092(2) 0.67052(8) 0.07673(9) 0.0259(3) Uani 1 1 d U . .
O13 O 0.56265(17) 0.63789(5) 0.13137(6) 0.0280(3) Uani 1 1 d U . .
C14 C 0.6682(3) 0.58322(9) -0.04112(9) 0.0360(4) Uani 1 1 d U . .
H14A H 0.7363 0.5442 -0.0648 0.054 Uiso 1 1 d R . .
H14B H 0.5258 0.5702 -0.0261 0.054 Uiso 1 1 d R . .
H14C H 0.6541 0.6203 -0.0798 0.054 Uiso 1 1 d R . .
C15 C 1.0434(3) 0.61479(9) 0.01512(10) 0.0331(4) Uani 1 1 d U . .
H15A H 1.0887 0.5736 -0.0112 0.050 Uiso 1 1 d R . .
H15B H 1.0564 0.6537 -0.0203 0.050 Uiso 1 1 d R . .
H15C H 1.1346 0.6219 0.0644 0.050 Uiso 1 1 d R . .
C16 C 0.5771(3) 0.72000(9) 0.02144(11) 0.0380(4) Uani 1 1 d U . .
H16A H 0.5241 0.7573 0.0528 0.057 Uiso 1 1 d R . .
H16B H 0.6680 0.7382 -0.0182 0.057 Uiso 1 1 d R . .
H16C H 0.4554 0.6958 -0.0055 0.057 Uiso 1 1 d R . .
C17 C 0.8786(3) 0.71059(9) 0.12990(10) 0.0362(4) Uani 1 1 d U . .
H17A H 0.8083 0.7487 0.1545 0.054 Uiso 1 1 d R . .
H17B H 0.9447 0.6809 0.1715 0.054 Uiso 1 1 d R . .
H17C H 0.9894 0.7278 0.0973 0.054 Uiso 1 1 d R . .
O18 O 0.23794(19) 0.40614(5) 0.38286(7) 0.0332(3) Uani 1 1 d U . .
C19 C 0.0747(3) 0.43695(8) 0.42897(10) 0.0377(4) Uani 1 1 d U . .
H19A H -0.0635 0.4385 0.3972 0.045 Uiso 1 1 d R . .
H19B H 0.1166 0.4833 0.4441 0.045 Uiso 1 1 d R . .
C20 C 0.0543(3) 0.39358(8) 0.50325(9) 0.0292(4) Uani 1 1 d U . .
C21 C 0.2244(3) 0.39163(8) 0.56408(11) 0.0365(4) Uani 1 1 d U . .
H21 H 0.3552 0.4177 0.5576 0.044 Uiso 1 1 d R . .
C22 C 0.2062(3) 0.35305(9) 0.63386(11) 0.0399(4) Uani 1 1 d U . .
H22 H 0.3251 0.3513 0.6753 0.048 Uiso 1 1 d R . .
C23 C 0.0159(3) 0.31677(8) 0.64343(10) 0.0398(4) Uani 1 1 d U . .
H23 H 0.0013 0.2901 0.6916 0.048 Uiso 1 1 d R . .
C24 C -0.1539(3) 0.31865(9) 0.58398(10) 0.0413(5) Uani 1 1 d U . .
H24 H -0.2857 0.2933 0.5909 0.050 Uiso 1 1 d R . .
C25 C -0.1354(3) 0.35686(8) 0.51358(10) 0.0343(4) Uani 1 1 d U . .
H25 H -0.2543 0.3576 0.4721 0.041 Uiso 1 1 d R . .

loop_
_atom_site_aniso_label
_atom_site_aniso_U_11
_atom_site_aniso_U_22
_atom_site_aniso_U_33
_atom_site_aniso_U_23
_atom_site_aniso_U_13
_atom_site_aniso_U_12
N1 0.0426(8) 0.0253(6) 0.0288(7) 0.0067(5) 0.0103(6) 0.0098(6)
C2 0.0495(11) 0.0294(8) 0.0388(9) 0.0100(7) 0.0160(8) 0.0173(8)
C3 0.0422(10) 0.0363(9) 0.0386(9) 0.0063(7) 0.0169(8) 0.0176(8)
C4 0.0289(8) 0.0317(8) 0.0259(7) 0.0029(6) 0.0075(6) 0.0047(6)
C4A 0.0237(7) 0.0237(7) 0.0174(6) -0.0003(5) 0.0010(5) 0.0003(6)
C5 0.0229(7) 0.0209(6) 0.0204(7) -0.0008(5) 0.0010(5) -0.0015(6)
C6 0.0271(8) 0.0189(7) 0.0312(8) 0.0025(6) 0.0064(6) 0.0007(6)
C7 0.0296(8) 0.0232(7) 0.0357(8) 0.0019(6) 0.0135(6) 0.0042(6)
C8 0.0299(8) 0.0236(7) 0.0251(7) 0.0012(6) 0.0086(6) -0.0012(6)
C8A 0.0279(8) 0.0214(7) 0.0206(7) 0.0004(6) 0.0024(6) 0.0024(6)
B9 0.0227(8) 0.0227(8) 0.0217(8) -0.0004(6) 0.0010(6) -0.0020(6)
O10 0.0295(6) 0.0247(5) 0.0252(5) 0.0045(4) 0.0080(4) 0.0005(4)
C11 0.0252(8) 0.0270(7) 0.0221(7) 0.0045(6) 0.0020(6) -0.0043(6)
C12 0.0255(8) 0.0268(7) 0.0258(7) 0.0063(6) 0.0053(6) -0.0034(6)
O13 0.0298(6) 0.0241(5) 0.0315(6) 0.0068(4) 0.0116(4) 0.0014(4)
C14 0.0390(10) 0.0435(9) 0.0252(8) -0.0011(7) 0.0008(7) -0.0109(8)
C15 0.0274(8) 0.0424(9) 0.0303(8) 0.0051(7) 0.0080(6) -0.0039(7)
C16 0.0354(10) 0.0353(9) 0.0438(10) 0.0161(8) 0.0057(7) 0.0014(7)
C17 0.0449(10) 0.0321(8) 0.0319(8) -0.0012(7) 0.0042(7) -0.0103(7)
O18 0.0435(7) 0.0233(5) 0.0359(6) 0.0063(5) 0.0229(5) 0.0053(5)
C19 0.0451(10) 0.0288(8) 0.0429(10) 0.0062(7) 0.0266(8) 0.0073(7)
C20 0.0369(9) 0.0215(7) 0.0312(8) -0.0017(6) 0.0151(7) 0.0003(6)
C21 0.0344(9) 0.0285(8) 0.0480(10) -0.0045(7) 0.0117(8) -0.0043(7)
C22 0.0489(11) 0.0350(9) 0.0352(9) -0.0078(7) -0.0007(8) 0.0011(8)
C23 0.0676(13) 0.0297(8) 0.0231(8) -0.0030(7) 0.0095(8) -0.0100(8)
C24 0.0563(12) 0.0384(9) 0.0305(9) -0.0046(7) 0.0126(8) -0.0230(8)
C25 0.0422(10) 0.0359(9) 0.0257(8) -0.0039(7) 0.0075(7) -0.0097(7)

loop_
_geom_bond_atom_site_label_1
_geom_bond_atom_site_label_2
_geom_bond_distance
_geom_bond_site_symmetry_2
_geom_bond_publ_flag
N1 C2 1.319(2) . ?
N1 C8A 1.3664(18) . ?
C2 C3 1.403(2) . ?
C2 H2 0.9600 . ?
C3 C4 1.365(2) . ?
C3 H3 0.9600 . ?
C4 C4A 1.417(2) . ?
C4 H4 0.9600 . ?
C4A C8A 1.4210(19) . ?
C4A C5 1.4377(19) . ?
C5 C6 1.376(2) . ?
C5 B9 1.562(2) . ?
C6 C7 1.406(2) . ?
C6 H6 0.9601 . ?
C7 C8 1.372(2) . ?
C7 H7 0.9600 . ?
C8 O18 1.3605(17) . ?
C8 C8A 1.430(2) . ?
B9 O10 1.3665(19) . ?
B9 O13 1.3705(19) . ?
O10 C11 1.4672(17) . ?
C11 C15 1.516(2) . ?
C11 C14 1.519(2) . ?
C11 C12 1.558(2) . ?
C12 O13 1.4665(17) . ?
C12 C16 1.513(2) . ?
C12 C17 1.518(2) . ?
C14 H14A 0.9600 . ?
C14 H14B 0.9600 . ?
C14 H14C 0.9601 . ?
C15 H15A 0.9601 . ?
C15 H15B 0.9599 . ?
C15 H15C 0.9600 . ?
C16 H16A 0.9599 . ?
C16 H16B 0.9600 . ?
C16 H16C 0.9600 . ?
C17 H17A 0.9601 . ?
C17 H17B 0.9599 . ?
C17 H17C 0.9600 . ?
O18 C19 1.4348(18) . ?
C19 C20 1.501(2) . ?
C19 H19A 0.9600 . ?
C19 H19B 0.9601 . ?
C20 C25 1.384(2) . ?
C20 C21 1.390(3) . ?
C21 C22 1.386(2) . ?
C21 H21 0.9599 . ?
C22 C23 1.380(3) . ?
C22 H22 0.9601 . ?
C23 C24 1.374(3) . ?
C23 H23 0.9600 . ?
C24 C25 1.391(2) . ?
C24 H24 0.9600 . ?
C25 H25 0.9600 . ?

loop_
_cod_related_entry_id
_cod_related_entry_database
_cod_related_entry_code
1 ChemSpider 4415737
